data_7129959
loop_
_publ_author_name
'Mastropierro, Pasquale'
'Kennedy, Alan R.'
'Hevia, Eva'

_publ_section_title
;
 Metallation of sensitive fluoroarenes using a potassium TMP-zincate
 supported by a silyl(bis)amido ligand
;
_journal_name_full 'Chemical Communications'
_journal_paper_doi 10.1039/D2CC00979J
_journal_year 2022
_chemical_formula_moiety 'C52 H52 F10 K N2 O Si Zn'
_chemical_formula_sum 'C52 H52 F10 K N2 O Si Zn'
_chemical_formula_weight 1043.51
_space_group_IT_number 2
_space_group_name_Hall '-P 1'
_space_group_name_H-M_alt 'P -1'
_symmetry_cell_setting triclinic
_symmetry_Int_Tables_number 2
_symmetry_space_group_name_Hall '-P 1'
_symmetry_space_group_name_H-M 'P -1'
_atom_sites_solution_hydrogens geom
_atom_sites_solution_primary dual
_audit_creation_date 2022-03-03T14:22:55-00:00
_audit_update_record
;
2022-03-04 deposited with the CCDC.	2022-03-08 downloaded from the CCDC.
;
_cell_angle_alpha 86.8366(16)
_cell_angle_beta 86.8944(13)
_cell_angle_gamma 72.2944(17)
_cell_formula_units_Z 2
_cell_length_a 10.92365(17)
_cell_length_b 15.3180(4)
_cell_length_c 15.4312(2)
_cell_measurement_reflns_used 20668
_cell_measurement_temperature 173.00(10)
_cell_measurement_theta_max 76.442
_cell_measurement_theta_min 2.86
_cell_volume 2454.12(8)
_computing_cell_refinement 'CrysAlisPro 1.171.40.45a (Rigaku OD, 2019)'
_computing_data_collection 'CrysAlisPro 1.171.40.45a (Rigaku OD, 2019)'
_computing_data_reduction 'CrysAlisPro 1.171.40.45a (Rigaku OD, 2019)'
_computing_molecular_graphics 'Olex2 1.3 (Dolomanov et al., 2009)'
_computing_publication_material 'Olex2 1.3 (Dolomanov et al., 2009)'
_computing_structure_refinement 'SHELXL 2018/3 (Sheldrick, 2015)'
_computing_structure_solution 'SHELXT 2014/5 (Sheldrick, 2014)'
_diffrn_ambient_environment N~2~
_diffrn_ambient_temperature 173.00(10)
_diffrn_detector 'CCD plate'
_diffrn_detector_area_resol_mean 10
_diffrn_detector_type HyPix
_diffrn_measured_fraction_theta_full 1
_diffrn_measured_fraction_theta_max 0.978
_diffrn_measurement_details
;
        List of Runs (angles in degrees, time in seconds):
  # Type    Start    End  Width  t~exp~   \w     \q     \k     \f   Frames
#--------------------------------------------------------------------------
  1  \w    -31.00  55.00   0.50    0.80    --  -18.75  38.00  90.00  172
  2  \w     26.00 121.00   0.50    0.80    --   48.03  77.00 120.00  190
  3  \w     85.00 174.00   0.50    3.10    --  107.16  77.00 120.00  178
  4  \w     95.00 174.00   0.50    3.10    --  107.16  19.00  30.00  158
  5  \w     95.00 174.00   0.50    3.10    --  107.16  19.00 -60.00  158
  6  \w     98.00 174.00   0.50    3.10    --  107.16  87.00-148.00  152
  7  \w     95.00 174.00   0.50    3.10    --  107.16  19.00 -90.00  158
  8  \w     95.00 174.00   0.50    3.10    --  107.16  19.00-180.00  158
  9  \w     94.00 174.00   0.50    3.10    --  107.16  38.00-180.00  160
 10  \w     85.00 174.00   0.50    3.10    --  107.16  77.00   0.00  178
 11  \w     85.00 174.00   0.50    3.10    --  107.16  77.00  60.00  178
 12  \w     85.00 174.00   0.50    3.10    --  107.16  77.00  90.00  178
 13  \w     35.00 135.00   0.50    3.10    --  107.16 -87.00  94.00  200
 14  \w     32.00  96.00   0.50    0.80    --   48.03-125.00   0.00  128
 15  \w     35.00 102.00   0.50    3.10    --  107.16 -77.00 -30.00  134
 16  \w     35.00 110.00   0.50    3.10    --  107.16 -99.00  60.00  150
 17  \w     35.00 102.00   0.50    3.10    --  107.16 -77.00 -60.00  134
 18  \w     35.00 117.00   0.50    3.10    --  107.16-125.00-180.00  164
 19  \w     35.00  62.00   0.50    3.10    --  107.16 -57.00-180.00   54
 20  \w     35.00 117.00   0.50    3.10    --  107.16-125.00 -90.00  164
 21  \w     35.00 110.00   0.50    3.10    --  107.16 -99.00   0.00  150
 22  \w     35.00  62.00   0.50    3.10    --  107.16 -57.00 150.00   54
 23  \w     35.00  62.00   0.50    3.10    --  107.16 -57.00  30.00   54
 24  \w     35.00  62.00   0.50    3.10    --  107.16 -57.00   0.00   54
 25  \w     35.00 110.00   0.50    3.10    --  107.16 -99.00 -60.00  150
 26  \w     35.00 110.00   0.50    3.10    --  107.16 -99.00 -90.00  150
 27  \w     35.00 117.00   0.50    3.10    --  107.16-125.00-120.00  164
 28  \w    -23.00  76.00   0.50    0.80    --   48.03 -87.00  94.00  198
 29  \w     26.00 121.00   0.50    0.80    --   48.03  77.00 -30.00  190
 30  \w     26.00 121.00   0.50    0.80    --   48.03  77.00 -60.00  190
 31  \w     26.00 121.00   0.50    0.80    --   48.03  77.00-150.00  190
 32  \w     26.00 102.00   0.50    0.80    --   48.03  77.00-120.00  152
 33  \w     26.00 121.00   0.50    0.80    --   48.03  77.00  30.00  190
 34  \w    -26.00  23.00   0.50    0.80    --   48.03 -19.00-180.00   98
 35  \w    -26.00  23.00   0.50    0.80    --   48.03 -19.00 -60.00   98
 36  \w    -26.00  23.00   0.50    0.80    --   48.03 -19.00  30.00   98
 37  \w    -26.00  23.00   0.50    0.80    --   48.03 -19.00  90.00   98
 38  \w    -66.00  -9.00   0.50    0.80    --  -18.75 125.00 -90.00  114
 39  \w    -46.00  46.00   0.50    0.80    --  -18.75  87.00-148.00  184
 40  \w    -91.00  -5.00   0.50    0.80    --  -18.75 -38.00 120.00  172
;
_diffrn_measurement_device 'four-circle diffractometer'
_diffrn_measurement_device_type 'XtaLAB Synergy, Dualflex, HyPix'
_diffrn_measurement_method '\w scans'
_diffrn_orient_matrix_type 'CrysAlisPro convention (1999,Acta A55,543-557)'
_diffrn_orient_matrix_UB_11 0.0409253
_diffrn_orient_matrix_UB_12 0.0387452
_diffrn_orient_matrix_UB_13 0.0798798
_diffrn_orient_matrix_UB_21 -0.0505792
_diffrn_orient_matrix_UB_22 0.0977604
_diffrn_orient_matrix_UB_23 -0.0407331
_diffrn_orient_matrix_UB_31 -0.1331066
_diffrn_orient_matrix_UB_32 0.0102868
_diffrn_orient_matrix_UB_33 0.0444169
_diffrn_radiation_monochromator mirror
_diffrn_radiation_probe x-ray
_diffrn_radiation_type 'Cu K\a'
_diffrn_radiation_wavelength 1.54184
_diffrn_reflns_av_R_equivalents 0.0666
_diffrn_reflns_av_unetI/netI 0.0554
_diffrn_reflns_Laue_measured_fraction_full 1
_diffrn_reflns_Laue_measured_fraction_max 0.978
_diffrn_reflns_limit_h_max 12
_diffrn_reflns_limit_h_min -13
_diffrn_reflns_limit_k_max 19
_diffrn_reflns_limit_k_min -19
_diffrn_reflns_limit_l_max 19
_diffrn_reflns_limit_l_min -19
_diffrn_reflns_number 47554
_diffrn_reflns_point_group_measured_fraction_full 1
_diffrn_reflns_point_group_measured_fraction_max 0.978
_diffrn_reflns_theta_full 67.684
_diffrn_reflns_theta_max 77.371
_diffrn_reflns_theta_min 2.87
_diffrn_source 'micro-focus sealed X-ray tube'
_diffrn_source_type 'PhotonJet (Cu) X-ray Source'
_exptl_absorpt_coefficient_mu 2.363
_exptl_absorpt_correction_T_max 1
_exptl_absorpt_correction_T_min 0.58024
_exptl_absorpt_correction_type multi-scan
_exptl_absorpt_process_details
;
        CrysAlisPro 1.171.40.45a (Rigaku Oxford Diffraction, 2019)
        Empirical absorption correction using spherical harmonics,
 implemented in SCALE3 ABSPACK scaling algorithm.
;
_exptl_crystal_colour 'clear yellow'
_exptl_crystal_density_diffrn 1.412
_exptl_crystal_description plate
_exptl_crystal_F_000 1078
_exptl_crystal_size_max 0.15
_exptl_crystal_size_mid 0.1
_exptl_crystal_size_min 0.05
_refine_diff_density_max 1.138
_refine_diff_density_min -1.018
_refine_diff_density_rms 0.084
_refine_ls_extinction_method none
_refine_ls_goodness_of_fit_ref 1.054
_refine_ls_hydrogen_treatment constr
_refine_ls_matrix_type full
_refine_ls_number_parameters 597
_refine_ls_number_reflns 10199
_refine_ls_number_restraints 77
_refine_ls_restrained_S_all 1.065
_refine_ls_R_factor_all 0.0716
_refine_ls_R_factor_gt 0.0659
_refine_ls_shift/su_max 0
_refine_ls_shift/su_mean 0
_refine_ls_structure_factor_coef Fsqd
_refine_ls_weighting_details 'w=1/[\s^2^(Fo^2^)+(0.1274P)^2^+1.6530P] where P=(Fo^2^+2Fc^2^)/3'
_refine_ls_weighting_scheme calc
_refine_ls_wR_factor_gt 0.195
_refine_ls_wR_factor_ref 0.2012
_reflns_Friedel_coverage 0
_reflns_number_gt 8910
_reflns_number_total 10199
_reflns_threshold_expression 'I > 2\s(I)'
_cod_data_source_file d2cc00979j2.cif
_cod_data_source_block 19EH020_PM473
_cod_database_code 7129959
_shelx_estimated_absorpt_t_min 0.718
_shelx_estimated_absorpt_t_max 0.891
_oxdiff_exptl_absorpt_empirical_details
;
        Empirical correction (ABSPACK) includes:
        - Absorption correction using spherical harmonics
        - Frame scaling
;
_oxdiff_exptl_absorpt_empirical_full_max 2.253
_oxdiff_exptl_absorpt_empirical_full_min 0.531
_shelx_shelxl_version_number 2018/3
_olex2_refinement_description
;
        1. Fixed Uiso
 At 1.2 times of:
  All C(H) groups, All C(H,H) groups
 At 1.5 times of:
  All C(H,H,H) groups
        2. Restrained distances
 C50-C45 \\sim C46-C45 \\sim C47-C46 \\sim C48-C47 \\sim C49-C48 \\sim C50-C49
        \\sim C40-C39 \\sim C44-C39
 \\sim C44-C43 \\sim C43-C42 \\sim C42-C41 \\sim C41-C40
 with sigma of 0.002
        3. Rigid bond restraints
 C46, C47, C48, C49
 with sigma for 1-2 distances of 0.001 and sigma for 1-3 distances of 0.001
        4. Uiso/Uaniso restraints and constraints
Uanis(F7) \\sim Ueq: with sigma of 0.01 and sigma for terminal atoms of 0.005
        Uanis(C54) = Uanis(C55) = Uanis(C53) = Uanis(C52) = Uanis(O51)
        5.a Ternary CH refined with riding coordinates:
 C24(H24), C8(H8), C11(H11), C21(H21)
        5.b Secondary CH2 refined with riding coordinates:
 C52(H52A,H52B), C53(H53A,H53B), C54(H54A,H54B), C55(H55A,H55B)
        5.c Aromatic/amide H refined with riding coordinates:
 C34(H34), C32(H32), C28(H28), C38(H38), C4(H4), C6(H6), C35(H35), C19(H19),
 C5(H5), C31(H31), C36(H36), C29(H29), C30(H30), C17(H17), C18(H18), C37(H37)
        5.d Idealised Me refined as rotating group:
 C26(H26A,H26B,H26C), C25(H25A,H25B,H25C), C9(H9A,H9B,H9C), C13(H13A,H13B,
 H13C), C12(H12A,H12B,H12C), C10(H10A,H10B,H10C), C23(H23A,H23B,H23C), C22(H22A,
 H22B,H22C)
;

loop_
_symmetry_equiv_pos_as_xyz
'x, y, z'
'-x, -y, -z'

loop_
_atom_site_label
_atom_site_type_symbol
_atom_site_fract_x
_atom_site_fract_y
_atom_site_fract_z
_atom_site_U_iso_or_equiv
_atom_site_adp_type
_atom_site_occupancy
_atom_site_site_symmetry_order
_atom_site_calc_flag
_atom_site_refinement_flags_posn
_atom_site_refinement_flags_adp
_atom_site_refinement_flags_occupancy
_atom_site_disorder_assembly
_atom_site_disorder_group
Zn1 Zn 0.19780(3) 0.63461(2) 0.31263(3) 0.04266(15) Uani 1 1 d . . . . .
Si1 Si 0.10019(6) 0.84369(5) 0.25115(4) 0.03279(17) Uani 1 1 d . . . . .
F5 F -0.1008(2) 0.62546(16) 0.33093(15) 0.0661(5) Uani 1 1 d . . . . .
F4 F -0.2450(2) 0.60908(17) 0.47209(18) 0.0730(6) Uani 1 1 d . . . . .
F3 F -0.1514(3) 0.59993(16) 0.63342(16) 0.0740(7) Uani 1 1 d . . . . .
F10 F 0.1539(2) 0.53145(17) 0.15059(19) 0.0800(7) Uani 1 1 d . . . . .
F2 F 0.0963(3) 0.59879(18) 0.65018(15) 0.0756(6) Uani 1 1 d . . . . .
N1 N 0.2271(2) 0.74912(15) 0.27238(14) 0.0346(4) Uani 1 1 d . . . . .
F1 F 0.2424(2) 0.61379(18) 0.50985(17) 0.0740(6) Uani 1 1 d . . . . .
F6 F 0.4621(2) 0.4871(2) 0.36341(17) 0.0820(7) Uani 1 1 d . . . . .
N14 N 0.1665(2) 0.93239(16) 0.22545(16) 0.0406(5) Uani 1 1 d . . . . .
F9 F 0.2812(3) 0.3658(2) 0.0882(2) 0.0914(8) Uani 1 1 d . . . . .
F8 F 0.4978(3) 0.26039(17) 0.1633(2) 0.1004(10) Uani 1 1 d . . . . .
F7 F 0.5902(3) 0.3229(2) 0.2999(2) 0.1091(11) Uani 1 1 d . U . . .
C2 C 0.3585(2) 0.74266(18) 0.25678(17) 0.0353(5) Uani 1 1 d . . . . .
C33 C 0.0088(2) 0.82987(19) 0.15426(17) 0.0365(5) Uani 1 1 d . . . . .
C15 C 0.1476(3) 1.02646(19) 0.23612(17) 0.0373(5) Uani 1 1 d . . . . .
C3 C 0.4306(3) 0.7592(2) 0.32485(18) 0.0398(6) Uani 1 1 d . . . . .
C27 C -0.0172(2) 0.86234(18) 0.34765(18) 0.0366(5) Uani 1 1 d . . . . .
C20 C 0.0249(3) 1.09053(19) 0.24883(18) 0.0404(6) Uani 1 1 d . . . . .
C7 C 0.4218(3) 0.7195(2) 0.17496(18) 0.0405(6) Uani 1 1 d . . . . .
C34 C -0.0324(3) 0.7537(2) 0.14733(19) 0.0420(6) Uani 1 1 d . . . . .
H34 H -0.012684 0.707354 0.190567 0.05 Uiso 1 1 calc R U . . .
C32 C -0.1428(3) 0.8604(2) 0.3423(2) 0.0453(6) Uani 1 1 d . . . . .
H32 H -0.172337 0.852191 0.288887 0.054 Uiso 1 1 calc R U . . .
C28 C 0.0206(3) 0.8762(2) 0.4292(2) 0.0495(7) Uani 1 1 d . . . . .
H28 H 0.103442 0.879532 0.434739 0.059 Uiso 1 1 calc R U . . .
C24 C -0.1009(3) 1.0680(2) 0.24525(19) 0.0423(6) Uani 1 1 d . . . . .
H24 H -0.080154 1.001935 0.237543 0.051 Uiso 1 1 calc R U . . .
C39 C 0.0760(2) 0.6252(2) 0.41361(17) 0.0474(7) Uani 1 1 d D . . . .
C8 C 0.3718(3) 0.7821(2) 0.41544(18) 0.0434(6) Uani 1 1 d . . . . .
H8 H 0.287053 0.772385 0.41838 0.052 Uiso 1 1 calc R U . . .
O51 O 0.7592(4) 0.4770(3) 0.1808(3) 0.0936(6) Uani 1 1 d . . . . .
C45 C 0.3027(2) 0.51502(19) 0.25936(18) 0.0494(7) Uani 1 1 d D . . . .
C40 C -0.0481(2) 0.6229(2) 0.40983(19) 0.0495(7) Uani 1 1 d D . . . .
C38 C -0.0228(3) 0.8972(2) 0.0869(2) 0.0464(6) Uani 1 1 d . . . . .
H38 H 0.00406 0.94912 0.088922 0.056 Uiso 1 1 calc R U . . .
C4 C 0.5569(3) 0.7593(2) 0.3075(2) 0.0480(7) Uani 1 1 d . . . . .
H4 H 0.60304 0.771396 0.351819 0.058 Uiso 1 1 calc R U . . .
C16 C 0.2586(3) 1.0570(2) 0.2319(2) 0.0444(6) Uani 1 1 d . . . . .
C11 C 0.3542(3) 0.6942(2) 0.10077(19) 0.0456(6) Uani 1 1 d . . . . .
H11 H 0.273648 0.685249 0.124449 0.055 Uiso 1 1 calc R U . . .
C6 C 0.5487(3) 0.7211(2) 0.1611(2) 0.0481(7) Uani 1 1 d . . . . .
H6 H 0.588947 0.707702 0.106635 0.058 Uiso 1 1 calc R U . . .
C35 C -0.1025(3) 0.7442(2) 0.0775(2) 0.0498(7) Uani 1 1 d . . . . .
H35 H -0.128663 0.692147 0.074386 0.06 Uiso 1 1 calc R U . . .
C41 C -0.1246(3) 0.6145(2) 0.48133(16) 0.0538(8) Uani 1 1 d D . . . .
C19 C 0.0173(3) 1.1817(2) 0.2611(2) 0.0517(7) Uani 1 1 d . . . . .
H19 H -0.063122 1.223848 0.271339 0.062 Uiso 1 1 calc R U . . .
C50 C 0.2630(3) 0.47986(19) 0.1900(2) 0.0558(8) Uani 1 1 d D . . . .
C5 C 0.6156(3) 0.7418(3) 0.2259(2) 0.0522(7) Uani 1 1 d . . . . .
H5 H 0.699215 0.744027 0.215067 0.063 Uiso 1 1 calc R U . . .
C31 C -0.2256(3) 0.8706(3) 0.4158(2) 0.0547(8) Uani 1 1 d . . . . .
H31 H -0.309673 0.869885 0.410444 0.066 Uiso 1 1 calc R U . . .
C26 C -0.1843(3) 1.0908(2) 0.3285(2) 0.0508(7) Uani 1 1 d . . . . .
H26A H -0.139056 1.05514 0.376525 0.076 Uiso 1 1 calc R U . . .
H26B H -0.263128 1.076592 0.322631 0.076 Uiso 1 1 calc R U . . .
H26C H -0.203065 1.154837 0.338732 0.076 Uiso 1 1 calc R U . . .
C36 C -0.1327(3) 0.8123(3) 0.0133(2) 0.0552(8) Uani 1 1 d . . . . .
H36 H -0.180186 0.806571 -0.033124 0.066 Uiso 1 1 calc R U . . .
C29 C -0.0609(3) 0.8852(3) 0.5024(2) 0.0584(9) Uani 1 1 d . . . . .
H29 H -0.032449 0.893821 0.556101 0.07 Uiso 1 1 calc R U . . .
C21 C 0.3931(3) 0.9923(2) 0.2101(2) 0.0515(7) Uani 1 1 d . . . . .
H21 H 0.395822 0.930863 0.233289 0.062 Uiso 1 1 calc R U . . .
C30 C -0.1844(3) 0.8815(2) 0.4953(2) 0.0556(8) Uani 1 1 d . . . . .
H30 H -0.239236 0.886278 0.544239 0.067 Uiso 1 1 calc R U . . .
C17 C 0.2436(3) 1.1492(2) 0.2432(2) 0.0539(8) Uani 1 1 d . . . . .
H17 H 0.315895 1.169369 0.240328 0.065 Uiso 1 1 calc R U . . .
C43 C 0.0462(3) 0.6093(2) 0.5707(2) 0.0568(8) Uani 1 1 d D . . . .
C42 C -0.0781(3) 0.6090(2) 0.56287(19) 0.0541(8) Uani 1 1 d D . . . .
C44 C 0.1179(3) 0.6178(2) 0.49668(15) 0.0532(7) Uani 1 1 d D . . . .
C25 C -0.1779(3) 1.1184(2) 0.1671(2) 0.0548(8) Uani 1 1 d . . . . .
H25A H -0.211542 1.182678 0.17766 0.082 Uiso 1 1 calc R U . . .
H25B H -0.247652 1.094124 0.159152 0.082 Uiso 1 1 calc R U . . .
H25C H -0.122567 1.109902 0.115763 0.082 Uiso 1 1 calc R U . . .
C18 C 0.1239(4) 1.2115(2) 0.2586(3) 0.0578(8) Uani 1 1 d . . . . .
H18 H 0.115763 1.272705 0.267119 0.069 Uiso 1 1 calc R U . . .
C9 C 0.3523(3) 0.8824(3) 0.4330(2) 0.0556(8) Uani 1 1 d . . . . .
H9A H 0.433655 0.894551 0.427725 0.083 Uiso 1 1 calc R U . . .
H9B H 0.315898 0.895057 0.490671 0.083 Uiso 1 1 calc R U . . .
H9C H 0.295122 0.920827 0.391672 0.083 Uiso 1 1 calc R U . . .
C37 C -0.0929(3) 0.8884(3) 0.0176(2) 0.0563(8) Uani 1 1 d . . . . .
H37 H -0.112931 0.934202 -0.026116 0.068 Uiso 1 1 calc R U . . .
C13 C 0.3208(4) 0.7724(3) 0.0314(2) 0.0582(8) Uani 1 1 d . . . . .
H13A H 0.264339 0.826641 0.056677 0.087 Uiso 1 1 calc R U . . .
H13B H 0.278912 0.755165 -0.015045 0.087 Uiso 1 1 calc R U . . .
H13C H 0.398156 0.784273 0.009036 0.087 Uiso 1 1 calc R U . . .
C49 C 0.3247(3) 0.39607(18) 0.1562(2) 0.0628(8) Uani 1 1 d D U . . .
C12 C 0.4354(3) 0.6047(3) 0.0613(2) 0.0548(8) Uani 1 1 d . . . . .
H12A H 0.51088 0.613707 0.032232 0.082 Uiso 1 1 calc R U . . .
H12B H 0.386018 0.586182 0.020296 0.082 Uiso 1 1 calc R U . . .
H12C H 0.460459 0.557887 0.106495 0.082 Uiso 1 1 calc R U . . .
C46 C 0.4133(3) 0.4583(2) 0.2940(2) 0.0589(8) Uani 1 1 d D U . . .
C10 C 0.4524(4) 0.7195(3) 0.4855(2) 0.0637(9) Uani 1 1 d . . . . .
H10A H 0.46555 0.656624 0.472737 0.096 Uiso 1 1 calc R U . . .
H10B H 0.408103 0.731928 0.541043 0.096 Uiso 1 1 calc R U . . .
H10C H 0.53407 0.730748 0.486738 0.096 Uiso 1 1 calc R U . . .
C48 C 0.4346(3) 0.3424(2) 0.1940(2) 0.0687(8) Uani 1 1 d D U . . .
C47 C 0.4797(3) 0.3739(2) 0.2634(2) 0.0708(9) Uani 1 1 d D U . . .
C23 C 0.5005(4) 1.0187(3) 0.2515(4) 0.0774(13) Uani 1 1 d . . . . .
H23A H 0.509006 1.074246 0.223573 0.116 Uiso 1 1 calc R U . . .
H23B H 0.580071 0.970393 0.244578 0.116 Uiso 1 1 calc R U . . .
H23C H 0.479723 1.027986 0.312181 0.116 Uiso 1 1 calc R U . . .
C22 C 0.4166(4) 0.9868(3) 0.1127(3) 0.0737(11) Uani 1 1 d . . . . .
H22A H 0.348348 0.970354 0.087803 0.111 Uiso 1 1 calc R U . . .
H22B H 0.497091 0.941173 0.100036 0.111 Uiso 1 1 calc R U . . .
H22C H 0.41922 1.045248 0.088364 0.111 Uiso 1 1 calc R U . . .
C52 C 0.7576(6) 0.3932(4) 0.1482(4) 0.0936(6) Uani 1 1 d . . . . .
H52A H 0.676797 0.400523 0.121106 0.112 Uiso 1 1 calc R U . . .
H52B H 0.767798 0.34671 0.19482 0.112 Uiso 1 1 calc R U . . .
C53 C 0.8670(6) 0.3661(4) 0.0830(4) 0.0936(6) Uani 1 1 d . . . . .
H53A H 0.912011 0.301085 0.089434 0.112 Uiso 1 1 calc R U . . .
H53B H 0.836423 0.379669 0.024478 0.112 Uiso 1 1 calc R U . . .
C54 C 0.9528(6) 0.4213(4) 0.1013(4) 0.0936(6) Uani 1 1 d . . . . .
H54A H 0.996054 0.436687 0.048778 0.112 Uiso 1 1 calc R U . . .
H54B H 1.016117 0.390065 0.143316 0.112 Uiso 1 1 calc R U . . .
C55 C 0.8553(6) 0.5044(4) 0.1379(4) 0.0936(6) Uani 1 1 d . . . . .
H55A H 0.895739 0.533076 0.177665 0.112 Uiso 1 1 calc R U . . .
H55B H 0.820179 0.54873 0.091375 0.112 Uiso 1 1 calc R U . . .
K1 K 0.66328(12) 0.55009(7) 0.32575(8) 0.0848(3) Uani 1 1 d . . . . .

loop_
_atom_site_aniso_label
_atom_site_aniso_U_11
_atom_site_aniso_U_22
_atom_site_aniso_U_33
_atom_site_aniso_U_23
_atom_site_aniso_U_13
_atom_site_aniso_U_12
Zn1 0.0331(2) 0.0376(2) 0.0537(3) 0.00339(16) 0.00298(16) -0.00706(16)
Si1 0.0224(3) 0.0347(3) 0.0387(4) -0.0009(3) -0.0017(2) -0.0047(2)
F5 0.0523(11) 0.0736(14) 0.0683(13) 0.0071(10) -0.0043(9) -0.0142(10)
F4 0.0384(10) 0.0748(14) 0.1023(18) -0.0017(12) 0.0100(10) -0.0146(10)
F3 0.0833(16) 0.0659(13) 0.0738(14) -0.0076(11) 0.0346(12) -0.0296(12)
F10 0.0543(13) 0.0710(15) 0.1039(19) -0.0166(13) -0.0185(12) 0.0022(11)
F2 0.0892(17) 0.0783(15) 0.0590(13) -0.0024(11) -0.0054(11) -0.0242(13)
N1 0.0246(10) 0.0352(10) 0.0416(11) -0.0007(8) -0.0007(8) -0.0056(8)
F1 0.0517(12) 0.0864(16) 0.0875(16) -0.0035(12) -0.0038(11) -0.0261(11)
F6 0.0598(14) 0.0999(19) 0.0719(15) 0.0048(13) -0.0065(11) -0.0033(13)
N14 0.0269(10) 0.0371(11) 0.0559(14) -0.0020(10) 0.0018(9) -0.0072(9)
F9 0.094(2) 0.0785(17) 0.105(2) -0.0376(15) 0.0156(16) -0.0272(15)
F8 0.110(2) 0.0511(13) 0.108(2) -0.0041(13) 0.0458(17) 0.0151(13)
F7 0.0843(18) 0.104(2) 0.0876(17) 0.0208(15) 0.0033(14) 0.0425(15)
C2 0.0262(11) 0.0345(12) 0.0416(13) 0.0003(10) -0.0009(10) -0.0044(9)
C33 0.0238(11) 0.0431(14) 0.0379(13) -0.0013(10) 0.0004(9) -0.0032(10)
C15 0.0339(13) 0.0386(13) 0.0379(13) 0.0030(10) -0.0035(10) -0.0093(10)
C3 0.0275(12) 0.0457(14) 0.0432(14) -0.0024(11) -0.0007(10) -0.0063(10)
C27 0.0276(12) 0.0356(12) 0.0431(13) -0.0007(10) -0.0012(10) -0.0045(10)
C20 0.0388(14) 0.0396(14) 0.0397(13) 0.0033(10) -0.0031(11) -0.0078(11)
C7 0.0285(12) 0.0458(15) 0.0421(14) 0.0007(11) -0.0007(10) -0.0042(11)
C34 0.0369(14) 0.0446(15) 0.0424(14) -0.0012(11) -0.0031(11) -0.0088(11)
C32 0.0323(13) 0.0526(16) 0.0521(16) -0.0112(13) 0.0032(11) -0.0134(12)
C28 0.0296(13) 0.0627(19) 0.0497(16) -0.0065(14) -0.0041(12) -0.0031(12)
C24 0.0326(13) 0.0406(14) 0.0478(15) 0.0015(11) -0.0029(11) -0.0027(11)
C39 0.0429(15) 0.0357(14) 0.0598(18) 0.0021(12) 0.0095(13) -0.0090(12)
C8 0.0296(13) 0.0595(17) 0.0396(14) -0.0057(12) -0.0026(10) -0.0105(12)
O51 0.1008(16) 0.0811(13) 0.1025(15) -0.0192(11) 0.0164(12) -0.0335(12)
C45 0.0392(15) 0.0387(14) 0.0642(19) 0.0063(13) 0.0091(13) -0.0062(12)
C40 0.0418(15) 0.0397(15) 0.0617(18) 0.0053(13) 0.0048(13) -0.0067(12)
C38 0.0442(15) 0.0460(15) 0.0463(15) 0.0037(12) -0.0074(12) -0.0099(12)
C4 0.0291(13) 0.0610(18) 0.0526(16) -0.0049(13) -0.0022(11) -0.0110(12)
C16 0.0369(14) 0.0457(15) 0.0509(16) 0.0061(12) -0.0051(12) -0.0138(12)
C11 0.0363(14) 0.0544(17) 0.0405(14) -0.0030(12) -0.0005(11) -0.0056(12)
C6 0.0310(14) 0.0600(18) 0.0479(16) -0.0027(13) 0.0059(11) -0.0066(12)
C35 0.0429(16) 0.0598(18) 0.0496(16) -0.0091(14) -0.0025(12) -0.0182(14)
C41 0.0394(15) 0.0378(15) 0.080(2) -0.0005(14) 0.0112(15) -0.0072(12)
C19 0.0498(17) 0.0406(15) 0.0589(18) -0.0029(13) -0.0020(14) -0.0047(13)
C50 0.0445(17) 0.0441(16) 0.074(2) -0.0015(15) 0.0075(15) -0.0077(13)
C5 0.0253(13) 0.070(2) 0.0594(18) -0.0030(15) 0.0032(12) -0.0114(13)
C31 0.0375(15) 0.063(2) 0.067(2) -0.0182(16) 0.0144(14) -0.0218(14)
C26 0.0395(15) 0.0487(16) 0.0568(18) -0.0016(13) 0.0052(13) -0.0035(13)
C36 0.0445(17) 0.076(2) 0.0440(16) -0.0077(15) -0.0099(13) -0.0135(15)
C29 0.0467(17) 0.075(2) 0.0427(16) -0.0053(15) -0.0017(13) -0.0014(16)
C21 0.0327(14) 0.0500(17) 0.071(2) 0.0097(14) -0.0022(13) -0.0137(12)
C30 0.0508(18) 0.0588(19) 0.0517(17) -0.0057(14) 0.0168(14) -0.0110(15)
C17 0.0518(18) 0.0493(17) 0.066(2) 0.0019(14) -0.0077(15) -0.0226(14)
C43 0.068(2) 0.0410(16) 0.0601(19) -0.0008(14) 0.0050(16) -0.0157(15)
C42 0.059(2) 0.0384(15) 0.063(2) -0.0026(13) 0.0162(16) -0.0137(14)
C44 0.0464(17) 0.0443(16) 0.068(2) 0.0004(14) 0.0051(14) -0.0137(13)
C25 0.0436(16) 0.0522(18) 0.0611(19) 0.0053(14) -0.0130(14) -0.0026(14)
C18 0.064(2) 0.0392(15) 0.071(2) -0.0022(14) -0.0063(17) -0.0164(15)
C9 0.0421(16) 0.067(2) 0.0586(19) -0.0182(16) 0.0049(14) -0.0163(15)
C37 0.0545(19) 0.064(2) 0.0442(16) 0.0080(14) -0.0119(14) -0.0086(16)
C13 0.058(2) 0.063(2) 0.0467(17) 0.0014(14) -0.0099(14) -0.0066(16)
C49 0.0594(18) 0.0512(18) 0.075(2) -0.0056(16) 0.0194(13) -0.0162(14)
C12 0.0495(18) 0.0588(19) 0.0519(17) -0.0121(14) 0.0009(14) -0.0089(15)
C46 0.0476(17) 0.0594(17) 0.0584(18) 0.0083(12) 0.0099(14) -0.0033(14)
C10 0.0454(18) 0.087(3) 0.0478(18) 0.0029(17) -0.0044(14) -0.0040(17)
C48 0.071(2) 0.0406(16) 0.077(2) 0.0046(12) 0.0301(15) 0.0026(13)
C47 0.055(2) 0.0594(18) 0.072(2) 0.0168(14) 0.0145(13) 0.0144(15)
C23 0.0403(18) 0.072(3) 0.123(4) 0.012(2) -0.019(2) -0.0224(18)
C22 0.053(2) 0.076(3) 0.081(3) 0.009(2) 0.0131(19) -0.0063(19)
C52 0.1008(16) 0.0811(13) 0.1025(15) -0.0192(11) 0.0164(12) -0.0335(12)
C53 0.1008(16) 0.0811(13) 0.1025(15) -0.0192(11) 0.0164(12) -0.0335(12)
C54 0.1008(16) 0.0811(13) 0.1025(15) -0.0192(11) 0.0164(12) -0.0335(12)
C55 0.1008(16) 0.0811(13) 0.1025(15) -0.0192(11) 0.0164(12) -0.0335(12)
K1 0.0900(7) 0.0732(6) 0.0938(7) -0.0270(5) 0.0139(5) -0.0272(5)

loop_
_atom_type_symbol
_atom_type_description
_atom_type_scat_dispersion_real
_atom_type_scat_dispersion_imag
_atom_type_scat_source
C C 0.0181 0.0091 'International Tables Vol C Tables 4.2.6.8 and 6.1.1.4'
H H 0 0 'International Tables Vol C Tables 4.2.6.8 and 6.1.1.4'
F F 0.0727 0.0534 'International Tables Vol C Tables 4.2.6.8 and 6.1.1.4'
K K 0.3868 1.0657 'International Tables Vol C Tables 4.2.6.8 and 6.1.1.4'
N N 0.0311 0.018 'International Tables Vol C Tables 4.2.6.8 and 6.1.1.4'
O O 0.0492 0.0322 'International Tables Vol C Tables 4.2.6.8 and 6.1.1.4'
Si Si 0.2541 0.3302 'International Tables Vol C Tables 4.2.6.8 and 6.1.1.4'
Zn Zn -1.5491 0.6778 'International Tables Vol C Tables 4.2.6.8 and 6.1.1.4'

loop_
_geom_angle_atom_site_label_1
_geom_angle_atom_site_label_2
_geom_angle_atom_site_label_3
_geom_angle
_geom_angle_site_symmetry_1
_geom_angle_site_symmetry_3
_geom_angle_publ_flag
N1 Zn1 C39 123.11(11) . . ?
N1 Zn1 C45 120.01(11) . . ?
C39 Zn1 C45 116.69(12) . . ?
N1 Si1 N14 105.63(11) . . ?
N1 Si1 C33 112.38(12) . . ?
N1 Si1 C27 108.94(11) . . ?
N14 Si1 C33 108.00(12) . . ?
N14 Si1 C27 115.34(12) . . ?
C27 Si1 C33 106.69(11) . . ?
C40 F5 K1 117.16(15) . 1_455 ?
C41 F4 K1 126.70(18) . 1_455 ?
C43 F2 K1 116.64(19) . 2_666 ?
Si1 N1 Zn1 120.16(12) . . ?
C2 N1 Zn1 114.03(16) . . ?
C2 N1 Si1 125.61(18) . . ?
C46 F6 K1 115.4(2) . . ?
C15 N14 Si1 143.17(19) . . ?
N1 C2 C3 119.8(2) . . ?
C7 C2 N1 121.9(2) . . ?
C7 C2 C3 118.3(2) . . ?
C34 C33 Si1 121.7(2) . . ?
C34 C33 C38 116.6(3) . . ?
C38 C33 Si1 121.7(2) . . ?
N14 C15 C20 123.1(2) . . ?
N14 C15 C16 117.5(2) . . ?
C20 C15 C16 119.5(3) . . ?
C2 C3 C8 122.1(2) . . ?
C2 C3 K1 96.95(17) . . ?
C8 C3 K1 111.29(18) . . ?
C4 C3 C2 119.5(3) . . ?
C4 C3 C8 118.4(3) . . ?
C4 C3 K1 62.98(18) . . ?
C32 C27 Si1 122.6(2) . . ?
C32 C27 C28 116.7(3) . . ?
C28 C27 Si1 120.7(2) . . ?
C15 C20 C24 124.2(3) . . ?
C19 C20 C15 118.4(3) . . ?
C19 C20 C24 117.3(3) . . ?
C2 C7 C11 121.5(2) . . ?
C6 C7 C2 119.6(3) . . ?
C6 C7 C11 118.9(3) . . ?
C33 C34 H34 119 . . ?
C33 C34 C35 122.0(3) . . ?
C35 C34 H34 119 . . ?
C27 C32 H32 119.4 . . ?
C27 C32 C31 121.2(3) . . ?
C31 C32 H32 119.4 . . ?
C27 C28 H28 118.9 . . ?
C29 C28 C27 122.2(3) . . ?
C29 C28 H28 118.9 . . ?
C20 C24 H24 107.9 . . ?
C20 C24 C26 112.6(3) . . ?
C20 C24 C25 110.9(3) . . ?
C26 C24 H24 107.9 . . ?
C26 C24 C25 109.5(3) . . ?
C25 C24 H24 107.9 . . ?
C40 C39 Zn1 127.28(19) . . ?
C40 C39 C44 113.4(3) . . ?
C44 C39 Zn1 119.27(17) . . ?
C3 C8 H8 107.7 . . ?
C3 C8 C9 111.0(3) . . ?
C3 C8 C10 111.9(3) . . ?
C9 C8 H8 107.7 . . ?
C9 C8 C10 110.5(3) . . ?
C10 C8 H8 107.7 . . ?
C52 O51 K1 129.3(3) . . ?
C55 O51 C52 109.0(4) . . ?
C55 O51 K1 118.9(3) . . ?
C50 C45 Zn1 122.79(18) . . ?
C50 C45 C46 113.8(3) . . ?
C46 C45 Zn1 123.2(2) . . ?
F5 C40 C41 116.0(2) . . ?
C39 C40 F5 119.9(2) . . ?
C39 C40 C41 124.1(3) . . ?
C33 C38 H38 119.1 . . ?
C37 C38 C33 121.7(3) . . ?
C37 C38 H38 119.1 . . ?
C3 C4 H4 119.2 . . ?
C3 C4 K1 93.1(2) . . ?
C5 C4 C3 121.7(3) . . ?
C5 C4 H4 119.2 . . ?
C5 C4 K1 80.8(2) . . ?
K1 C4 H4 96.2 . . ?
C15 C16 C21 121.8(3) . . ?
C17 C16 C15 119.0(3) . . ?
C17 C16 C21 119.2(3) . . ?
C7 C11 H11 108 . . ?
C7 C11 C13 110.5(3) . . ?
C7 C11 C12 111.4(2) . . ?
C13 C11 H11 108 . . ?
C12 C11 H11 108 . . ?
C12 C11 C13 110.9(3) . . ?
C7 C6 H6 119.2 . . ?
C7 C6 K1 92.84(19) . . ?
C5 C6 C7 121.7(3) . . ?
C5 C6 H6 119.2 . . ?
C5 C6 K1 62.7(2) . . ?
K1 C6 H6 114.8 . . ?
C34 C35 H35 120.2 . . ?
C36 C35 C34 119.6(3) . . ?
C36 C35 H35 120.2 . . ?
F4 C41 C40 120.6(2) . . ?
F4 C41 C42 119.5(2) . . ?
C42 C41 C40 119.8(3) . . ?
C20 C19 H19 118.7 . . ?
C18 C19 C20 122.5(3) . . ?
C18 C19 H19 118.7 . . ?
F10 C50 C49 116.6(3) . . ?
C45 C50 F10 118.3(2) . . ?
C45 C50 C49 125.1(3) . . ?
C4 C5 H5 120.4 . . ?
C4 C5 K1 73.5(2) . . ?
C6 C5 C4 119.1(3) . . ?
C6 C5 H5 120.4 . . ?
C6 C5 K1 94.5(2) . . ?
K1 C5 H5 101.6 . . ?
C32 C31 H31 119.6 . . ?
C30 C31 C32 120.7(3) . . ?
C30 C31 H31 119.6 . . ?
C24 C26 H26A 109.5 . . ?
C24 C26 H26B 109.5 . . ?
C24 C26 H26C 109.5 . . ?
H26A C26 H26B 109.5 . . ?
H26A C26 H26C 109.5 . . ?
H26B C26 H26C 109.5 . . ?
C35 C36 H36 120 . . ?
C37 C36 C35 120.1(3) . . ?
C37 C36 H36 120 . . ?
C28 C29 H29 120.2 . . ?
C30 C29 C28 119.7(3) . . ?
C30 C29 H29 120.2 . . ?
C16 C21 H21 107.5 . . ?
C23 C21 C16 113.1(3) . . ?
C23 C21 H21 107.5 . . ?
C22 C21 C16 110.4(3) . . ?
C22 C21 H21 107.5 . . ?
C22 C21 C23 110.6(3) . . ?
C31 C30 C29 119.4(3) . . ?
C31 C30 H30 120.3 . . ?
C29 C30 H30 120.3 . . ?
C16 C17 H17 119.2 . . ?
C18 C17 C16 121.7(3) . . ?
C18 C17 H17 119.2 . . ?
F2 C43 C42 119.7(2) . . ?
F2 C43 C44 121.6(3) . . ?
C42 C43 C44 118.7(3) . . ?
F3 C42 C41 120.5(2) . . ?
F3 C42 C43 120.7(3) . . ?
C41 C42 C43 118.7(3) . . ?
F1 C44 C39 119.7(2) . . ?
F1 C44 C43 115.0(2) . . ?
C39 C44 C43 125.2(3) . . ?
C24 C25 H25A 109.5 . . ?
C24 C25 H25B 109.5 . . ?
C24 C25 H25C 109.5 . . ?
H25A C25 H25B 109.5 . . ?
H25A C25 H25C 109.5 . . ?
H25B C25 H25C 109.5 . . ?
C19 C18 C17 118.9(3) . . ?
C19 C18 H18 120.5 . . ?
C17 C18 H18 120.5 . . ?
C8 C9 H9A 109.5 . . ?
C8 C9 H9B 109.5 . . ?
C8 C9 H9C 109.5 . . ?
H9A C9 H9B 109.5 . . ?
H9A C9 H9C 109.5 . . ?
H9B C9 H9C 109.5 . . ?
C38 C37 H37 120 . . ?
C36 C37 C38 120.0(3) . . ?
C36 C37 H37 120 . . ?
C11 C13 H13A 109.5 . . ?
C11 C13 H13B 109.5 . . ?
C11 C13 H13C 109.5 . . ?
H13A C13 H13B 109.5 . . ?
H13A C13 H13C 109.5 . . ?
H13B C13 H13C 109.5 . . ?
F9 C49 C50 122.2(3) . . ?
F9 C49 C48 119.5(3) . . ?
C48 C49 C50 118.3(3) . . ?
C11 C12 H12A 109.5 . . ?
C11 C12 H12B 109.5 . . ?
C11 C12 H12C 109.5 . . ?
H12A C12 H12B 109.5 . . ?
H12A C12 H12C 109.5 . . ?
H12B C12 H12C 109.5 . . ?
F6 C46 C47 117.2(3) . . ?
F6 C46 K1 43.83(16) . . ?
C45 C46 F6 118.7(3) . . ?
C45 C46 C47 124.1(3) . . ?
C45 C46 K1 118.2(2) . . ?
C47 C46 K1 101.5(2) . . ?
C8 C10 H10A 109.5 . . ?
C8 C10 H10B 109.5 . . ?
C8 C10 H10C 109.5 . . ?
H10A C10 H10B 109.5 . . ?
H10A C10 H10C 109.5 . . ?
H10B C10 H10C 109.5 . . ?
F8 C48 C49 120.4(3) . . ?
F8 C48 C47 120.2(3) . . ?
C47 C48 C49 119.4(3) . . ?
F7 C47 C46 120.6(3) . . ?
F7 C47 C48 120.2(3) . . ?
C48 C47 C46 119.2(3) . . ?
C21 C23 H23A 109.5 . . ?
C21 C23 H23B 109.5 . . ?
C21 C23 H23C 109.5 . . ?
H23A C23 H23B 109.5 . . ?
H23A C23 H23C 109.5 . . ?
H23B C23 H23C 109.5 . . ?
C21 C22 H22A 109.5 . . ?
C21 C22 H22B 109.5 . . ?
C21 C22 H22C 109.5 . . ?
H22A C22 H22B 109.5 . . ?
H22A C22 H22C 109.5 . . ?
H22B C22 H22C 109.5 . . ?
O51 C52 H52A 110.4 . . ?
O51 C52 H52B 110.4 . . ?
O51 C52 C53 106.7(4) . . ?
H52A C52 H52B 108.6 . . ?
C53 C52 H52A 110.4 . . ?
C53 C52 H52B 110.4 . . ?
C52 C53 H53A 110.7 . . ?
C52 C53 H53B 110.7 . . ?
H53A C53 H53B 108.8 . . ?
C54 C53 C52 105.4(4) . . ?
C54 C53 H53A 110.7 . . ?
C54 C53 H53B 110.7 . . ?
C53 C54 H54A 111.8 . . ?
C53 C54 H54B 111.8 . . ?
C53 C54 C55 99.9(5) . . ?
H54A C54 H54B 109.5 . . ?
C55 C54 H54A 111.8 . . ?
C55 C54 H54B 111.8 . . ?
O51 C55 C54 108.4(4) . . ?
O51 C55 H55A 110 . . ?
O51 C55 H55B 110 . . ?
O51 C55 K1 40.8(2) . . ?
C54 C55 H55A 110 . . ?
C54 C55 H55B 110 . . ?
C54 C55 K1 135.6(4) . . ?
H55A C55 H55B 108.4 . . ?
K1 C55 H55A 71.4 . . ?
K1 C55 H55B 111.2 . . ?
F5 K1 C3 96.59(7) 1_655 . ?
F5 K1 C6 86.38(7) 1_655 . ?
F5 K1 C5 67.73(7) 1_655 . ?
F5 K1 C46 172.98(8) 1_655 . ?
F5 K1 C55 68.51(11) 1_655 . ?
F4 K1 F5 52.85(6) 1_655 1_655 ?
F4 K1 F2 79.46(7) 1_655 2_666 ?
F4 K1 C3 85.96(7) 1_655 . ?
F4 K1 C4 76.73(8) 1_655 . ?
F4 K1 C6 115.33(8) 1_655 . ?
F4 K1 C5 92.93(9) 1_655 . ?
F4 K1 C46 134.05(8) 1_655 . ?
F4 K1 C55 119.80(12) 1_655 . ?
F2 K1 F5 68.45(7) 2_666 1_655 ?
F2 K1 C3 163.52(8) 2_666 . ?
F2 K1 C4 141.84(9) 2_666 . ?
F2 K1 C6 134.40(8) 2_666 . ?
F2 K1 C5 129.71(8) 2_666 . ?
F2 K1 C46 109.78(7) 2_666 . ?
F2 K1 C55 66.82(12) 2_666 . ?
F6 K1 F5 166.04(8) . 1_655 ?
F6 K1 F4 113.30(8) . 1_655 ?
F6 K1 F2 109.74(9) . 2_666 ?
F6 K1 C3 83.03(8) . . ?
F6 K1 C4 106.93(9) . . ?
F6 K1 C6 103.15(8) . . ?
F6 K1 C5 118.67(9) . . ?
F6 K1 C46 20.75(8) . . ?
F6 K1 C55 124.29(12) . . ?
C3 K1 C6 47.06(7) . . ?
C3 K1 C46 85.91(7) . . ?
C3 K1 C55 115.25(12) . . ?
O51 K1 F5 88.13(10) . 1_655 ?
O51 K1 F4 136.89(11) . 1_655 ?
O51 K1 F2 68.20(11) . 2_666 ?
O51 K1 F6 104.21(11) . . ?
O51 K1 C3 119.92(11) . . ?
O51 K1 C4 112.38(12) . . ?
O51 K1 C6 73.81(11) . . ?
O51 K1 C5 86.93(11) . . ?
O51 K1 C46 84.94(10) . . ?
O51 K1 C55 20.30(12) . . ?
C4 K1 F5 73.41(7) . 1_655 ?
C4 K1 C3 23.90(7) . . ?
C4 K1 C6 41.48(8) . . ?
C4 K1 C5 25.67(9) . . ?
C4 K1 C46 108.23(8) . . ?
C4 K1 C55 100.45(12) . . ?
C5 K1 C3 42.93(7) . . ?
C5 K1 C6 22.82(8) . . ?
C5 K1 C46 110.65(8) . . ?
C5 K1 C55 75.11(12) . . ?
C46 K1 C6 90.57(8) . . ?
C55 K1 C6 68.75(12) . . ?
C55 K1 C46 104.49(11) . . ?

loop_
_geom_bond_atom_site_label_1
_geom_bond_atom_site_label_2
_geom_bond_distance
_geom_bond_site_symmetry_2
_geom_bond_publ_flag
Zn1 N1 1.940(2) . ?
Zn1 C39 2.022(3) . ?
Zn1 C45 2.033(3) . ?
Si1 N1 1.704(2) . ?
Si1 N14 1.743(2) . ?
Si1 C33 1.898(3) . ?
Si1 C27 1.887(3) . ?
F5 C40 1.368(4) . ?
F5 K1 3.134(3) 1_455 ?
F4 C41 1.358(4) . ?
F4 K1 2.818(3) 1_455 ?
F3 C42 1.342(4) . ?
F10 C50 1.366(4) . ?
F2 C43 1.351(4) . ?
F2 K1 2.934(3) 2_666 ?
N1 C2 1.416(3) . ?
F1 C44 1.368(4) . ?
F6 C46 1.372(4) . ?
F6 K1 2.681(3) . ?
N14 C15 1.410(4) . ?
F9 C49 1.336(4) . ?
F8 C48 1.334(4) . ?
F7 C47 1.355(4) . ?
C2 C3 1.424(4) . ?
C2 C7 1.416(4) . ?
C33 C34 1.384(4) . ?
C33 C38 1.402(4) . ?
C15 C20 1.411(4) . ?
C15 C16 1.424(4) . ?
C3 C8 1.520(4) . ?
C3 C4 1.392(4) . ?
C3 K1 3.431(3) . ?
C27 C32 1.388(4) . ?
C27 C28 1.392(4) . ?
C20 C24 1.520(4) . ?
C20 C19 1.396(4) . ?
C7 C11 1.523(4) . ?
C7 C6 1.399(4) . ?
C34 H34 0.93 . ?
C34 C35 1.393(4) . ?
C32 H32 0.93 . ?
C32 C31 1.396(4) . ?
C28 H28 0.93 . ?
C28 C29 1.387(5) . ?
C24 H24 0.98 . ?
C24 C26 1.527(4) . ?
C24 C25 1.540(4) . ?
C39 C40 1.3711(17) . ?
C39 C44 1.3719(17) . ?
C8 H8 0.98 . ?
C8 C9 1.523(5) . ?
C8 C10 1.529(5) . ?
O51 C52 1.410(6) . ?
O51 C55 1.371(7) . ?
O51 K1 2.581(4) . ?
C45 C50 1.3706(17) . ?
C45 C46 1.3709(17) . ?
C40 C41 1.3718(17) . ?
C38 H38 0.93 . ?
C38 C37 1.385(5) . ?
C4 H4 0.93 . ?
C4 C5 1.382(5) . ?
C4 K1 3.061(4) . ?
C16 C21 1.534(4) . ?
C16 C17 1.390(5) . ?
C11 H11 0.98 . ?
C11 C13 1.532(5) . ?
C11 C12 1.527(4) . ?
C6 H6 0.93 . ?
C6 C5 1.375(5) . ?
C6 K1 3.535(4) . ?
C35 H35 0.93 . ?
C35 C36 1.375(5) . ?
C41 C42 1.3711(17) . ?
C19 H19 0.93 . ?
C19 C18 1.372(5) . ?
C50 C49 1.3724(17) . ?
C5 H5 0.93 . ?
C5 K1 3.150(4) . ?
C31 H31 0.93 . ?
C31 C30 1.366(5) . ?
C26 H26A 0.96 . ?
C26 H26B 0.96 . ?
C26 H26C 0.96 . ?
C36 H36 0.93 . ?
C36 C37 1.368(5) . ?
C29 H29 0.93 . ?
C29 C30 1.378(5) . ?
C21 H21 0.98 . ?
C21 C23 1.531(5) . ?
C21 C22 1.514(6) . ?
C30 H30 0.93 . ?
C17 H17 0.93 . ?
C17 C18 1.382(5) . ?
C43 C42 1.3713(17) . ?
C43 C44 1.3726(17) . ?
C25 H25A 0.96 . ?
C25 H25B 0.96 . ?
C25 H25C 0.96 . ?
C18 H18 0.93 . ?
C9 H9A 0.96 . ?
C9 H9B 0.96 . ?
C9 H9C 0.96 . ?
C37 H37 0.93 . ?
C13 H13A 0.96 . ?
C13 H13B 0.96 . ?
C13 H13C 0.96 . ?
C49 C48 1.3716(17) . ?
C12 H12A 0.96 . ?
C12 H12B 0.96 . ?
C12 H12C 0.96 . ?
C46 C47 1.3721(17) . ?
C46 K1 3.497(4) . ?
C10 H10A 0.96 . ?
C10 H10B 0.96 . ?
C10 H10C 0.96 . ?
C48 C47 1.3716(17) . ?
C23 H23A 0.96 . ?
C23 H23B 0.96 . ?
C23 H23C 0.96 . ?
C22 H22A 0.96 . ?
C22 H22B 0.96 . ?
C22 H22C 0.96 . ?
C52 H52A 0.97 . ?
C52 H52B 0.97 . ?
C52 C53 1.492(8) . ?
C53 H53A 0.97 . ?
C53 H53B 0.97 . ?
C53 C54 1.486(8) . ?
C54 H54A 0.97 . ?
C54 H54B 0.97 . ?
C54 C55 1.505(8) . ?
C55 H55A 0.97 . ?
C55 H55B 0.97 . ?
C55 K1 3.459(6) . ?

loop_
_geom_torsion_atom_site_label_1
_geom_torsion_atom_site_label_2
_geom_torsion_atom_site_label_3
_geom_torsion_atom_site_label_4
_geom_torsion
_geom_torsion_site_symmetry_1
_geom_torsion_site_symmetry_2
_geom_torsion_site_symmetry_3
_geom_torsion_site_symmetry_4
_geom_torsion_publ_flag
Zn1 N1 C2 C3 -90.4(3) . . . . ?
Zn1 N1 C2 C7 89.3(3) . . . . ?
Zn1 C39 C40 F5 1.2(4) . . . . ?
Zn1 C39 C40 C41 178.6(2) . . . . ?
Zn1 C39 C44 F1 -2.1(4) . . . . ?
Zn1 C39 C44 C43 -178.8(3) . . . . ?
Zn1 C45 C50 F10 5.8(4) . . . . ?
Zn1 C45 C50 C49 -174.4(3) . . . . ?
Zn1 C45 C46 F6 -5.9(4) . . . . ?
Zn1 C45 C46 C47 174.4(3) . . . . ?
Zn1 C45 C46 K1 -56.1(3) . . . . ?
Si1 N1 C2 C3 94.7(3) . . . . ?
Si1 N1 C2 C7 -85.6(3) . . . . ?
Si1 N14 C15 C20 -27.4(5) . . . . ?
Si1 N14 C15 C16 153.9(3) . . . . ?
Si1 C33 C34 C35 178.3(2) . . . . ?
Si1 C33 C38 C37 -178.0(3) . . . . ?
Si1 C27 C32 C31 177.2(3) . . . . ?
Si1 C27 C28 C29 -176.5(3) . . . . ?
F5 C40 C41 F4 0.0(4) . . . . ?
F5 C40 C41 C42 178.3(3) . . . . ?
F4 C41 C42 F3 -1.1(5) . . . . ?
F4 C41 C42 C43 176.2(3) . . . . ?
F10 C50 C49 F9 0.0(5) . . . . ?
F10 C50 C49 C48 179.9(3) . . . . ?
F2 C43 C42 F3 1.0(5) . . . . ?
F2 C43 C42 C41 -176.3(3) . . . . ?
F2 C43 C44 F1 0.7(5) . . . . ?
F2 C43 C44 C39 177.5(3) . . . . ?
N1 Si1 N14 C15 -141.3(3) . . . . ?
N1 Si1 C33 C34 50.5(2) . . . . ?
N1 Si1 C33 C38 -130.9(2) . . . . ?
N1 Si1 C27 C32 -118.7(2) . . . . ?
N1 Si1 C27 C28 59.4(3) . . . . ?
N1 C2 C3 C8 1.3(4) . . . . ?
N1 C2 C3 C4 -175.4(3) . . . . ?
N1 C2 C3 K1 121.8(2) . . . . ?
N1 C2 C7 C11 -4.1(4) . . . . ?
N1 C2 C7 C6 175.1(3) . . . . ?
F6 C46 C47 F7 -1.4(5) . . . . ?
F6 C46 C47 C48 -179.9(3) . . . . ?
N14 Si1 N1 Zn1 175.46(13) . . . . ?
N14 Si1 N1 C2 -10.0(3) . . . . ?
N14 Si1 C33 C34 166.6(2) . . . . ?
N14 Si1 C33 C38 -14.8(3) . . . . ?
N14 Si1 C27 C32 122.8(2) . . . . ?
N14 Si1 C27 C28 -59.2(3) . . . . ?
N14 C15 C20 C24 -5.2(4) . . . . ?
N14 C15 C20 C19 178.3(3) . . . . ?
N14 C15 C16 C21 4.4(4) . . . . ?
N14 C15 C16 C17 -179.3(3) . . . . ?
F9 C49 C48 F8 -0.1(6) . . . . ?
F9 C49 C48 C47 179.5(4) . . . . ?
F8 C48 C47 F7 1.5(6) . . . . ?
F8 C48 C47 C46 -180.0(3) . . . . ?
C2 C3 C8 C9 -108.3(3) . . . . ?
C2 C3 C8 C10 127.7(3) . . . . ?
C2 C3 C4 C5 -1.3(5) . . . . ?
C2 C3 C4 K1 -82.4(3) . . . . ?
C2 C7 C11 C13 106.5(3) . . . . ?
C2 C7 C11 C12 -129.7(3) . . . . ?
C2 C7 C6 C5 2.0(5) . . . . ?
C2 C7 C6 K1 61.4(3) . . . . ?
C33 Si1 N1 Zn1 -67.01(16) . . . . ?
C33 Si1 N1 C2 107.6(2) . . . . ?
C33 Si1 N14 C15 98.3(3) . . . . ?
C33 Si1 C27 C32 2.8(3) . . . . ?
C33 Si1 C27 C28 -179.1(2) . . . . ?
C33 C34 C35 C36 -0.2(5) . . . . ?
C33 C38 C37 C36 -0.3(5) . . . . ?
C15 C20 C24 C26 123.4(3) . . . . ?
C15 C20 C24 C25 -113.5(3) . . . . ?
C15 C20 C19 C18 2.0(5) . . . . ?
C15 C16 C21 C23 -150.9(3) . . . . ?
C15 C16 C21 C22 84.6(4) . . . . ?
C15 C16 C17 C18 0.2(5) . . . . ?
C3 C2 C7 C11 175.6(3) . . . . ?
C3 C2 C7 C6 -5.2(4) . . . . ?
C3 C4 C5 C6 -2.0(5) . . . . ?
C3 C4 C5 K1 -88.0(3) . . . . ?
C27 Si1 N1 Zn1 51.00(17) . . . . ?
C27 Si1 N1 C2 -134.4(2) . . . . ?
C27 Si1 N14 C15 -20.9(4) . . . . ?
C27 Si1 C33 C34 -68.9(2) . . . . ?
C27 Si1 C33 C38 109.8(2) . . . . ?
C27 C32 C31 C30 -0.9(5) . . . . ?
C27 C28 C29 C30 -0.7(6) . . . . ?
C20 C15 C16 C21 -174.4(3) . . . . ?
C20 C15 C16 C17 2.0(4) . . . . ?
C20 C19 C18 C17 0.1(6) . . . . ?
C7 C2 C3 C8 -178.4(3) . . . . ?
C7 C2 C3 C4 4.9(4) . . . . ?
C7 C2 C3 K1 -57.9(3) . . . . ?
C7 C6 C5 C4 1.7(5) . . . . ?
C7 C6 C5 K1 75.3(3) . . . . ?
C34 C33 C38 C37 0.7(4) . . . . ?
C34 C35 C36 C37 0.7(5) . . . . ?
C32 C27 C28 C29 1.7(5) . . . . ?
C32 C31 C30 C29 2.0(6) . . . . ?
C28 C27 C32 C31 -0.9(5) . . . . ?
C28 C29 C30 C31 -1.2(6) . . . . ?
C24 C20 C19 C18 -174.8(3) . . . . ?
C39 C40 C41 F4 -177.4(3) . . . . ?
C39 C40 C41 C42 0.9(5) . . . . ?
C8 C3 C4 C5 -178.1(3) . . . . ?
C8 C3 C4 K1 100.8(3) . . . . ?
O51 C52 C53 C54 17.8(7) . . . . ?
C45 C50 C49 F9 -179.8(3) . . . . ?
C45 C50 C49 C48 0.1(6) . . . . ?
C45 C46 C47 F7 178.3(4) . . . . ?
C45 C46 C47 C48 -0.2(6) . . . . ?
C40 C39 C44 F1 176.3(3) . . . . ?
C40 C39 C44 C43 -0.4(5) . . . . ?
C40 C41 C42 F3 -179.4(3) . . . . ?
C40 C41 C42 C43 -2.0(5) . . . . ?
C38 C33 C34 C35 -0.4(4) . . . . ?
C4 C3 C8 C9 68.4(4) . . . . ?
C4 C3 C8 C10 -55.6(4) . . . . ?
C16 C15 C20 C24 173.5(3) . . . . ?
C16 C15 C20 C19 -3.0(4) . . . . ?
C16 C17 C18 C19 -1.3(6) . . . . ?
C11 C7 C6 C5 -178.8(3) . . . . ?
C11 C7 C6 K1 -119.4(2) . . . . ?
C6 C7 C11 C13 -72.6(4) . . . . ?
C6 C7 C11 C12 51.1(4) . . . . ?
C35 C36 C37 C38 -0.4(5) . . . . ?
C19 C20 C24 C26 -60.0(4) . . . . ?
C19 C20 C24 C25 63.1(4) . . . . ?
C50 C45 C46 F6 179.6(3) . . . . ?
C50 C45 C46 C47 -0.1(5) . . . . ?
C50 C45 C46 K1 129.4(2) . . . . ?
C50 C49 C48 F8 -180.0(3) . . . . ?
C50 C49 C48 C47 -0.4(5) . . . . ?
C21 C16 C17 C18 176.7(3) . . . . ?
C17 C16 C21 C23 32.8(4) . . . . ?
C17 C16 C21 C22 -91.7(4) . . . . ?
C42 C43 C44 F1 -177.6(3) . . . . ?
C42 C43 C44 C39 -0.8(5) . . . . ?
C44 C39 C40 F5 -177.0(3) . . . . ?
C44 C39 C40 C41 0.3(5) . . . . ?
C44 C43 C42 F3 179.3(3) . . . . ?
C44 C43 C42 C41 2.0(5) . . . . ?
C49 C48 C47 F7 -178.0(4) . . . . ?
C49 C48 C47 C46 0.5(6) . . . . ?
C46 C45 C50 F10 -179.6(3) . . . . ?
C46 C45 C50 C49 0.2(5) . . . . ?
C52 O51 C55 C54 -22.7(7) . . . . ?
C52 O51 C55 K1 -162.8(6) . . . . ?
C52 C53 C54 C55 -29.1(7) . . . . ?
C53 C54 C55 O51 32.2(7) . . . . ?
C53 C54 C55 K1 69.0(7) . . . . ?
C55 O51 C52 C53 3.0(7) . . . . ?
K1 F5 C40 C39 158.4(2) 1_455 . . . ?
K1 F5 C40 C41 -19.1(3) 1_455 . . . ?
K1 F4 C41 C40 23.8(4) 1_455 . . . ?
K1 F4 C41 C42 -154.5(2) 1_455 . . . ?
K1 F2 C43 C42 125.2(3) 2_666 . . . ?
K1 F2 C43 C44 -53.0(4) 2_666 . . . ?
K1 F6 C46 C45 -102.0(3) . . . . ?
K1 F6 C46 C47 77.7(4) . . . . ?
K1 C3 C8 C9 138.3(2) . . . . ?
K1 C3 C8 C10 14.3(3) . . . . ?
K1 C3 C4 C5 81.1(3) . . . . ?
K1 O51 C52 C53 -157.5(4) . . . . ?
K1 O51 C55 C54 140.1(4) . . . . ?
K1 C4 C5 C6 85.9(3) . . . . ?
K1 C6 C5 C4 -73.7(3) . . . . ?
K1 C46 C47 F7 42.3(4) . . . . ?
K1 C46 C47 C48 -136.2(3) . . . . ?
